data_4135434
loop_
_publ_author_name
'Jiang, Wei-Ling'
'Peng, Zhiyong'
'Huang, Bin'
'Zhao, Xiao-Li'
'Sun, Di'
'Shi, Xueliang'
'Yang, Hai-Bo'

_publ_section_title
;
 TEMPO Radical-Functionalized Supramolecular Coordination Complexes with
 Controllable Spin-Spin Interactions.
;
_journal_name_full 'Journal of the American Chemical Society'
_journal_paper_doi 10.1021/jacs.0c11738
_journal_year 2020
_chemical_formula_moiety 'C134 H194 N6 O8 P8 Pt4, 4(B F4)'
_chemical_formula_sum 'C134 H194 B4 F16 N6 O8 P8 Pt4'
_chemical_formula_weight 3392.30
_space_group_crystal_system triclinic
_space_group_IT_number 2
_space_group_name_Hall '-P 1'
_space_group_name_H-M_alt 'P -1'
_atom_sites_solution_hydrogens geom
_atom_sites_solution_primary dual
_audit_creation_date 2020-09-14
_audit_creation_method
;
Olex2 1.2
(compiled 2018.05.29 svn.r3508 for OlexSys, GUI svn.r5506)
;
_cell_angle_alpha 107.001(3)
_cell_angle_beta 90.638(3)
_cell_angle_gamma 94.110(4)
_cell_formula_units_Z 1
_cell_length_a 12.0853(5)
_cell_length_b 18.1737(9)
_cell_length_c 19.8820(6)
_cell_measurement_reflns_used 11542
_cell_measurement_temperature 100.00(10)
_cell_measurement_theta_max 73.9180
_cell_measurement_theta_min 3.7010
_cell_volume 4162.8(3)
_computing_cell_refinement 'CrysAlisPro 1.171.39.32a (Rigaku OD, 2017)'
_computing_data_collection 'CrysAlisPro 1.171.39.32a (Rigaku OD, 2017)'
_computing_data_reduction 'CrysAlisPro 1.171.39.32a (Rigaku OD, 2017)'
_computing_molecular_graphics 'Olex2 (Dolomanov et al., 2009)'
_computing_publication_material 'Olex2 (Dolomanov et al., 2009)'
_computing_structure_refinement 'ShelXL (Sheldrick, 2015)'
_computing_structure_solution 'ShelXT (Sheldrick, 2015)'
_diffrn_ambient_environment N~2~
_diffrn_ambient_temperature 100.00(10)
_diffrn_detector 'CCD plate'
_diffrn_measured_fraction_theta_full 0.983
_diffrn_measured_fraction_theta_max 0.983
_diffrn_measurement_details
;
List of Runs (angles in degrees, time in seconds):

  # Type    Start    End  Width  t~exp~   \w     \q     \k     \f   Frames
--------------------------------------------------------------------------
  1  \w    -26.00  13.00   1.00    3.00    --    0.00 -38.00  30.00   39
  2  \w    -26.00  22.00   1.00    3.00    --    0.00 -57.00-180.00   48
  3  \w    -56.00 -29.00   1.00    3.00    --    0.00 -57.00-180.00   27
  4  \w    -83.00 -36.00   1.00    3.00    --    0.00 -57.00 120.00   47
  5  \w    -88.00 -26.00   1.00    3.00    --    0.00 -38.00   0.00   62
  6  \w    -17.00  69.00   1.00    3.00    --    0.00  38.00   0.00   86
  7  \w    -22.00  36.00   1.00    3.00    --    0.00  57.00-120.00   58
  8  \w     69.00 127.00   1.00    3.00    --   95.80 -82.00 150.00   58
  9  \w     76.00 180.00   1.00    3.00    --   95.80  30.00 -90.00  104
 10  \w      6.00 116.00   1.00    3.00    --   95.80 -45.00  90.00  110
 11  \w     13.00 119.00   1.00    3.00    --   95.80 -61.00 -60.00  106
 12  \w     77.00 104.00   1.00    3.00    --   95.80 -82.00 -90.00   27
 13  \w     24.00 122.00   1.00    3.00    --   95.80 -82.00-120.00   98
 14  \w     18.00 104.00   1.00    3.00    --   95.80 -61.00  60.00   86
 15  \w     38.00 105.00   1.00    3.00    --   95.80 -30.00-180.00   67
 16  \w    100.00 127.00   1.00    3.00    --   95.80 -82.00  90.00   27
 17  \w     11.00  37.00   1.00    3.00    --   95.80 -82.00   0.00   26
 18  \w     58.00  89.00   1.00    3.00    --   95.80 -82.00-150.00   31
 19  \w     95.00 122.00   1.00    3.00    --   95.80 -82.00-150.00   27
 20  \w     14.00 127.00   1.00    3.00    --   95.80 -82.00  60.00  113
 21  \w    139.00 177.00   1.00    3.00    --   95.80  30.00-180.00   38
 22  \w     90.00 126.00   1.00    3.00    --   95.80  30.00-180.00   36
 23  \w     86.00 113.00   1.00    3.00    --   95.80 -82.00 -30.00   27
 24  \w      6.00  92.00   1.00    3.00    --   95.80 -45.00 -60.00   86
 25  \w     82.00 164.00   1.00    3.00    --   95.80  30.00-150.00   82
 26  \w     74.00  99.00   1.00    3.00    --   95.80 -82.00  30.00   25
 27  \w     50.00  75.00   1.00    3.00    --   95.80 -77.00 -90.00   25
;
_diffrn_measurement_device 'four-circle diffractometer'
_diffrn_measurement_device_type 'XtaLAB AFC12 (RINC): Kappa dual home/near'
_diffrn_measurement_method '\w scans'
_diffrn_orient_matrix_type 'CrysAlisPro convention (1999,Acta A55,543-557)'
_diffrn_orient_matrix_UB_11 0.0283981000
_diffrn_orient_matrix_UB_12 -0.0205349000
_diffrn_orient_matrix_UB_13 0.0677470000
_diffrn_orient_matrix_UB_21 0.0039031000
_diffrn_orient_matrix_UB_22 0.0860284000
_diffrn_orient_matrix_UB_23 0.0422853000
_diffrn_orient_matrix_UB_31 -0.1246204000
_diffrn_orient_matrix_UB_32 -0.0091335000
_diffrn_orient_matrix_UB_33 0.0139632000
_diffrn_radiation_monochromator graphite
_diffrn_radiation_probe x-ray
_diffrn_radiation_type CuK\a
_diffrn_radiation_wavelength 1.54184
_diffrn_reflns_av_R_equivalents 0.0893
_diffrn_reflns_av_unetI/netI 0.0924
_diffrn_reflns_Laue_measured_fraction_full 0.983
_diffrn_reflns_Laue_measured_fraction_max 0.983
_diffrn_reflns_limit_h_max 11
_diffrn_reflns_limit_h_min -14
_diffrn_reflns_limit_k_max 21
_diffrn_reflns_limit_k_min -21
_diffrn_reflns_limit_l_max 23
_diffrn_reflns_limit_l_min -21
_diffrn_reflns_number 43305
_diffrn_reflns_point_group_measured_fraction_full 0.983
_diffrn_reflns_point_group_measured_fraction_max 0.983
_diffrn_reflns_theta_full 67.075
_diffrn_reflns_theta_max 67.075
_diffrn_reflns_theta_min 4.279
_diffrn_source 'fine-focus sealed X-ray tube'
_diffrn_source_type 'Enhance (Cu) X-ray Source'
_exptl_absorpt_coefficient_mu 7.409
_exptl_absorpt_correction_T_max 1.00000
_exptl_absorpt_correction_T_min 0.21480
_exptl_absorpt_correction_type multi-scan
_exptl_absorpt_process_details
;
CrysAlisPro 1.171.39.32a (Rigaku Oxford Diffraction, 2017)
Empirical absorption correction using spherical harmonics,
 implemented in SCALE3 ABSPACK scaling algorithm.
;
_exptl_crystal_colour 'clear light yellow'
_exptl_crystal_colour_lustre clear
_exptl_crystal_colour_modifier light
_exptl_crystal_colour_primary yellow
_exptl_crystal_density_diffrn 1.353
_exptl_crystal_description block
_exptl_crystal_F_000 1700
_exptl_crystal_size_max 0.32
_exptl_crystal_size_mid 0.28
_exptl_crystal_size_min 0.24
_refine_diff_density_max 6.202
_refine_diff_density_min -1.823
_refine_diff_density_rms 0.277
_refine_ls_extinction_method none
_refine_ls_goodness_of_fit_ref 0.972
_refine_ls_hydrogen_treatment constr
_refine_ls_matrix_type full
_refine_ls_number_parameters 779
_refine_ls_number_reflns 14620
_refine_ls_number_restraints 219
_refine_ls_restrained_S_all 0.969
_refine_ls_R_factor_all 0.1296
_refine_ls_R_factor_gt 0.0998
_refine_ls_shift/su_max 0.001
_refine_ls_shift/su_mean 0.000
_refine_ls_structure_factor_coef Fsqd
_refine_ls_weighting_details 'w=1/[\s^2^(Fo^2^)+(0.1988P)^2^] where P=(Fo^2^+2Fc^2^)/3'
_refine_ls_weighting_scheme calc
_refine_ls_wR_factor_gt 0.2524
_refine_ls_wR_factor_ref 0.2742
_reflns_Friedel_coverage 0.000
_reflns_number_gt 9648
_reflns_number_total 14620
_reflns_threshold_expression 'I > 2\s(I)'
_cod_data_source_file ja0c11738_si_006.cif
_cod_data_source_block exp_1427
_cod_database_code 4135434
_shelx_shelxl_version_number 2017/1
_shelx_space_group_comment
;
The symmetry employed for this shelxl refinement is uniquely defined
by the following loop, which should always be used as a source of
symmetry information in preference to the above space-group names.
They are only intended as comments.
;
_shelx_estimated_absorpt_t_max 0.269
_shelx_estimated_absorpt_t_min 0.200
_reflns_odcompleteness_completeness 99.50
_reflns_odcompleteness_iscentric 1
_reflns_odcompleteness_theta 66.97
_olex2_refinement_description
;
1. Fixed Uiso
 At 1.2 times of:
  All C(H) groups, All C(H,H) groups
 At 1.5 times of:
  All C(H,H,H) groups
2. Restrained distances
 C57-C58
 1.52 with sigma of 0.01
 C55-C56
 1.52 with sigma of 0.01
 C59-C60
 1.52 with sigma of 0.01
 C61-C62
 1.52 with sigma of 0.01
 C49-C50
 1.52 with sigma of 0.01
 C54-C53
 1.52 with sigma of 0.01
 C51-C52
 1.52 with sigma of 0.01
 C63-C64
 1.52 with sigma of 0.01
 C65-C66
 1.52 with sigma of 0.01
 C33-O1
 1.4 with sigma of 0.02
 C33-C67
 1.52 with sigma of 0.02
 C41-C37
 1.52 with sigma of 0.01
 C36-C39
 1.52 with sigma of 0.01
 C36-C40
 1.52 with sigma of 0.01
3. Rigid bond restraints
 C40, C36, C39
 with sigma for 1-2 distances of 0.001 and sigma for 1-3 distances of 0.001
 C33, C67, O3, C34, C38
 with sigma for 1-2 distances of 0.001 and sigma for 1-3 distances of 0.001
 C42, C37
 with sigma for 1-2 distances of 0.001 and sigma for 1-3 distances of 0.001
 P3, C55
 with sigma for 1-2 distances of 0.001 and sigma for 1-3 distances of 0.001
 P3, C59
 with sigma for 1-2 distances of 0.001 and sigma for 1-3 distances of 0.001
 P3, C57
 with sigma for 1-2 distances of 0.001 and sigma for 1-3 distances of 0.001
 P4, C63
 with sigma for 1-2 distances of 0.001 and sigma for 1-3 distances of 0.001
 C41, C37
 with sigma for 1-2 distances of 0.001 and sigma for 1-3 distances of 0.001
 C43, C44
 with sigma for 1-2 distances of 0.001 and sigma for 1-3 distances of 0.001
 O1, C13
 with sigma for 1-2 distances of 0.001 and sigma for 1-3 distances of 0.001
 C33, O1
 with sigma for 1-2 distances of 0.001 and sigma for 1-3 distances of 0.001
4. Uiso/Uaniso restraints and constraints
C22 \\sim C21 \\sim C26 \\sim C25 \\sim C24 \\sim C23: within 2A with sigma of
0.01 and sigma for terminal atoms of 0.02
C55 \\sim C56: within 2A with sigma of 0.01 and sigma for terminal atoms of 0.02
C57 \\sim C58: within 2A with sigma of 0.01 and sigma for terminal atoms of 0.02
C60 \\sim C59: within 2A with sigma of 0.01 and sigma for terminal atoms of 0.02
C36 \\sim C35 \\sim C34 \\sim C38 \\sim C37 \\sim N3: within 2A with sigma of
0.01 and sigma for terminal atoms of 0.02
C64 \\sim C63: within 2A with sigma of 0.01 and sigma for terminal atoms of 0.02
C65 \\sim C66: within 2A with sigma of 0.01 and sigma for terminal atoms of 0.02
C3 \\sim C2 \\sim C1 \\sim N1 \\sim C5 \\sim C4: within 2A with sigma of 0.01
and sigma for terminal atoms of 0.02
C40 \\sim C36 \\sim C39: within 2A with sigma of 0.01 and sigma for terminal
atoms of 0.02
C33 \\sim C67 \\sim O3 \\sim C34 \\sim C38: within 2A with sigma of 0.01 and
sigma for terminal atoms of 0.02
C37 \\sim C42: within 2A with sigma of 0.01 and sigma for terminal atoms of 0.02
Uanis(C65) \\sim Ueq: with sigma of 0.002 and sigma for terminal atoms of 0.004
Uanis(O1) \\sim Ueq: with sigma of 0.002 and sigma for terminal atoms of 0.004
Uanis(C64) = Uanis(C63) = Uanis(C65) = Uanis(C66)
Uanis(C57) = Uanis(C58) = Uanis(C55) = Uanis(C56)
Uanis(C59) = Uanis(C60) = Uanis(C57) = Uanis(C58)
5.a Ternary CH refined with riding coordinates:
 C34(H34)
5.b Secondary CH2 refined with riding coordinates:
 C33(H33A,H33B), C35(H35A,H35B), C38(H38A,H38B), C43(H43A,H43B), C45(H45A,
 H45B), C47(H47A,H47B), C49(H49A,H49B), C51(H51A,H51B), C53(H53A,H53B),
 C55(H55A,H55B), C57(H57A,H57B), C59(H59A,H59B), C61(H61A,H61B), C63(H63A,H63B),
  C65(H65A,H65B)
5.c Aromatic/amide H refined with riding coordinates:
 C2(H2), C4(H4), C5(H5), C9(H9), C10(H10), C11(H11), C17(H17), C18(H18),
 C19(H19), C20(H20), C22(H22), C23(H23), C25(H25), C26(H26), C28(H28), C29(H29),
  C31(H31), C32(H32)
5.d Idealised Me refined as rotating group:
 C39(H39A,H39B,H39C), C40(H40A,H40B,H40C), C41(H41A,H41B,H41C), C42(H42A,H42B,
 H42C), C44(H44A,H44B,H44C), C46(H46A,H46B,H46C), C48(H48A,H48B,H48C), C50(H50A,
 H50B,H50C), C52(H52A,H52B,H52C), C54(H54A,H54B,H54C), C56(H56A,H56B,H56C),
 C58(H58A,H58B,H58C), C60(H60A,H60B,H60C), C62(H62A,H62B,H62C), C64(H64A,H64B,
 H64C), C66(H66A,H66B,H66C)
;
_olex2_submission_special_instructions 'No special instructions were received'
_oxdiff_exptl_absorpt_empirical_details
;
Empirical correction (ABSPACK) includes:
- Absorption correction using spherical harmonics
- Frame scaling
;
_oxdiff_exptl_absorpt_empirical_full_max 4.562
_oxdiff_exptl_absorpt_empirical_full_min 0.301

loop_
_space_group_symop_operation_xyz
'x, y, z'
'-x, -y, -z'

loop_
_atom_site_label
_atom_site_type_symbol
_atom_site_fract_x
_atom_site_fract_y
_atom_site_fract_z
_atom_site_U_iso_or_equiv
_atom_site_adp_type
_atom_site_occupancy
_atom_site_site_symmetry_order
_atom_site_calc_flag
_atom_site_refinement_flags_posn
_atom_site_refinement_flags_adp
_atom_site_refinement_flags_occupancy
_atom_site_disorder_assembly
_atom_site_disorder_group
Pt1 Pt 0.57698(4) 0.87016(3) 0.27724(2) 0.03987(19) Uani 1 1 d . . . . .
Pt2 Pt 0.91977(4) 0.77119(3) 0.76788(2) 0.0465(2) Uani 1 1 d . . . . .
P2 P 0.4322(3) 0.9270(2) 0.34073(16) 0.0474(8) Uani 1 1 d . . . . .
P1 P 0.7408(3) 0.8321(2) 0.22519(16) 0.0473(8) Uani 1 1 d . . . . .
P3 P 1.0423(3) 0.6905(3) 0.70187(18) 0.0597(9) Uani 1 1 d . U . . .
P4 P 0.7899(4) 0.8506(3) 0.8278(2) 0.0804(14) Uani 1 1 d . U . . .
F6 F 0.6792(7) 1.1847(5) 0.1389(4) 0.064(2) Uani 1 1 d . . . . .
F3 F 0.2300(6) 0.7439(5) 0.2049(5) 0.067(2) Uani 1 1 d . . . . .
F8 F 0.7422(7) 1.0683(6) 0.1345(6) 0.081(3) Uani 1 1 d . . . . .
N2 N 0.5016(9) 0.8679(6) 0.1811(5) 0.045(2) Uani 1 1 d . . . . .
F7 F 0.5891(8) 1.1040(6) 0.1925(5) 0.083(3) Uani 1 1 d . . . . .
F4 F 0.0592(9) 0.7069(7) 0.1532(6) 0.104(4) Uani 1 1 d . . . . .
C1 C 0.0093(8) 0.2372(7) 0.1358(5) 0.032(2) Uani 1 1 d . U . . .
C2 C 0.0467(10) 0.2937(8) 0.1081(6) 0.044(2) Uani 1 1 d . U . . .
H2 H 0.100202 0.331415 0.133034 0.052 Uiso 1 1 calc R . . . .
C3 C 0.0068(10) 0.2963(7) 0.0437(6) 0.041(2) Uani 1 1 d . U . . .
C4 C -0.0734(10) 0.2418(7) 0.0067(6) 0.043(2) Uani 1 1 d . U . . .
H4 H -0.099647 0.241550 -0.037509 0.051 Uiso 1 1 calc R . . . .
C5 C -0.1145(11) 0.1855(8) 0.0391(7) 0.048(3) Uani 1 1 d . U . . .
H5 H -0.172978 0.149907 0.017719 0.058 Uiso 1 1 calc R . . . .
C6 C 0.0526(11) 0.3548(8) 0.0151(7) 0.046(3) Uani 1 1 d . . . . .
C7 C 0.0883(11) 0.4048(8) -0.0089(7) 0.048(3) Uani 1 1 d . . . . .
C8 C 0.1259(10) 0.4647(7) -0.0396(6) 0.042(3) Uani 1 1 d . . . . .
C9 C 0.0955(10) 0.4591(8) -0.1093(6) 0.049(3) Uani 1 1 d . . . . .
H9 H 0.047644 0.418195 -0.135655 0.058 Uiso 1 1 calc R . . . .
C10 C 0.1370(11) 0.5140(8) -0.1377(7) 0.052(3) Uani 1 1 d . . . . .
H10 H 0.122280 0.508141 -0.185072 0.062 Uiso 1 1 calc R . . . .
C11 C 0.2003(11) 0.5781(9) -0.0983(6) 0.052(3) Uani 1 1 d . . . . .
H11 H 0.223373 0.616674 -0.118350 0.062 Uiso 1 1 calc R . . . .
C12 C 0.2306(10) 0.5859(8) -0.0280(7) 0.047(3) Uani 1 1 d . . . . .
C13 C 0.1933(11) 0.5279(8) -0.0009(9) 0.057(3) Uani 1 1 d . U . . .
C14 C 0.2920(10) 0.6566(8) 0.0121(7) 0.050(3) Uani 1 1 d . . . . .
C15 C 0.3418(11) 0.7177(8) 0.0411(7) 0.050(3) Uani 1 1 d . . . . .
C16 C 0.4005(10) 0.7885(8) 0.0768(6) 0.043(3) Uani 1 1 d . . . . .
C17 C 0.4141(9) 0.8490(7) 0.0451(6) 0.040(3) Uani 1 1 d . . . . .
H17 H 0.385901 0.842209 -0.000174 0.049 Uiso 1 1 calc R . . . .
C18 C 0.4683(9) 0.9161(8) 0.0815(7) 0.049(3) Uani 1 1 d . . . . .
H18 H 0.477954 0.956103 0.061297 0.059 Uiso 1 1 calc R . . . .
C19 C 0.5103(9) 0.9261(7) 0.1496(5) 0.033(2) Uani 1 1 d . . . . .
H19 H 0.545197 0.973760 0.174469 0.040 Uiso 1 1 calc R . . . .
C20 C 0.4447(9) 0.8025(8) 0.1439(6) 0.042(3) Uani 1 1 d . . . . .
H20 H 0.434176 0.763300 0.165058 0.051 Uiso 1 1 calc R . . . .
C21 C 0.6427(10) 0.8544(8) 0.3654(6) 0.044(2) Uani 1 1 d . U . . .
C22 C 0.7047(10) 0.9129(8) 0.4177(6) 0.043(2) Uani 1 1 d . U . . .
H22 H 0.716167 0.961908 0.412223 0.052 Uiso 1 1 calc R . . . .
C23 C 0.7493(10) 0.8989(8) 0.4778(6) 0.044(2) Uani 1 1 d . U . . .
H23 H 0.792257 0.938141 0.510305 0.053 Uiso 1 1 calc R . . . .
C24 C 0.7306(10) 0.8270(8) 0.4899(6) 0.044(2) Uani 1 1 d . U . . .
C25 C 0.6680(11) 0.7709(8) 0.4374(6) 0.047(2) Uani 1 1 d . U . . .
H25 H 0.655389 0.721741 0.442575 0.056 Uiso 1 1 calc R . . . .
C26 C 0.6246(10) 0.7845(7) 0.3791(6) 0.043(2) Uani 1 1 d . U . . .
H26 H 0.580942 0.745082 0.347256 0.051 Uiso 1 1 calc R . . . .
C27 C 0.7728(10) 0.8113(7) 0.5529(6) 0.040(3) Uani 1 1 d . . . . .
C28 C 0.8689(10) 0.8526(8) 0.5901(6) 0.045(3) Uani 1 1 d . . . . .
H28 H 0.906620 0.889005 0.572467 0.054 Uiso 1 1 calc R . . . .
C29 C 0.9090(11) 0.8418(8) 0.6504(6) 0.048(3) Uani 1 1 d . . . . .
H29 H 0.970537 0.872190 0.674443 0.058 Uiso 1 1 calc R . . . .
C30 C 0.8571(10) 0.7846(8) 0.6761(7) 0.042(3) Uani 1 1 d . . . . .
C31 C 0.7657(11) 0.7409(8) 0.6397(7) 0.051(3) Uani 1 1 d . . . . .
H31 H 0.731910 0.702250 0.656212 0.062 Uiso 1 1 calc R . . . .
C32 C 0.7222(11) 0.7529(9) 0.5787(6) 0.050(3) Uani 1 1 d . . . . .
H32 H 0.660189 0.722650 0.555166 0.060 Uiso 1 1 calc R . . . .
C33 C 0.280(2) 0.5687(11) 0.1163(11) 0.139(5) Uani 1 1 d D U . . .
H33A H 0.262472 0.622145 0.133400 0.167 Uiso 1 1 calc R . . . .
H33B H 0.353251 0.567071 0.096748 0.167 Uiso 1 1 calc R . . . .
C34 C 0.393(3) 0.5426(16) 0.2807(14) 0.160(4) Uani 1 1 d . U . . .
H34 H 0.358469 0.490642 0.275092 0.192 Uiso 1 1 calc R . . . .
C35 C 0.353(3) 0.6001(15) 0.3490(13) 0.161(5) Uani 1 1 d . U . . .
H35A H 0.380807 0.652002 0.350595 0.193 Uiso 1 1 calc R . . . .
H35B H 0.272659 0.597847 0.346821 0.193 Uiso 1 1 calc R . . . .
C36 C 0.389(3) 0.5847(13) 0.4138(12) 0.160(5) Uani 1 1 d D U . . .
C37 C 0.552(3) 0.5268(17) 0.3412(17) 0.171(5) Uani 1 1 d D U . . .
C38 C 0.525(3) 0.5408(16) 0.2795(14) 0.165(5) Uani 1 1 d . U . . .
H38A H 0.546757 0.500175 0.239390 0.198 Uiso 1 1 calc R . . . .
H38B H 0.559823 0.589822 0.277600 0.198 Uiso 1 1 calc R . . . .
C39 C 0.380(3) 0.6566(14) 0.4752(11) 0.159(7) Uani 1 1 d D U . . .
H39A H 0.423076 0.699190 0.466815 0.238 Uiso 1 1 calc GR . . . .
H39B H 0.406658 0.647873 0.517606 0.238 Uiso 1 1 calc GR . . . .
H39C H 0.303384 0.668208 0.480080 0.238 Uiso 1 1 calc GR . . . .
C40 C 0.320(3) 0.5188(16) 0.4300(14) 0.175(8) Uani 1 1 d D U . . .
H40A H 0.256288 0.538173 0.455265 0.263 Uiso 1 1 calc GR . . . .
H40B H 0.364573 0.496463 0.458260 0.263 Uiso 1 1 calc GR . . . .
H40C H 0.297334 0.480212 0.386858 0.263 Uiso 1 1 calc GR . . . .
C41 C 0.678(3) 0.541(2) 0.3402(16) 0.204(14) Uani 1 1 d D U . . .
H41A H 0.705403 0.505282 0.299694 0.306 Uiso 1 1 calc GR . . . .
H41B H 0.710848 0.535418 0.382122 0.306 Uiso 1 1 calc GR . . . .
H41C H 0.695693 0.593053 0.338082 0.306 Uiso 1 1 calc GR . . . .
C42 C 0.516(3) 0.4342(15) 0.3442(16) 0.181(8) Uani 1 1 d . U . . .
H42A H 0.454124 0.434802 0.374058 0.272 Uiso 1 1 calc GR . . . .
H42B H 0.577865 0.414827 0.362510 0.272 Uiso 1 1 calc GR . . . .
H42C H 0.496057 0.401573 0.297580 0.272 Uiso 1 1 calc GR . . . .
C43 C 0.4687(12) 1.0233(10) 0.3943(9) 0.077(4) Uani 1 1 d . U . . .
H43A H 0.403674 1.044185 0.418747 0.092 Uiso 1 1 calc R . . . .
H43B H 0.524251 1.022249 0.429563 0.092 Uiso 1 1 calc R . . . .
C44 C 0.5138(16) 1.0766(10) 0.3528(11) 0.091(5) Uani 1 1 d . U . . .
H44A H 0.459941 1.077185 0.317168 0.137 Uiso 1 1 calc GR . . . .
H44B H 0.581128 1.058328 0.331101 0.137 Uiso 1 1 calc GR . . . .
H44C H 0.528770 1.127887 0.384037 0.137 Uiso 1 1 calc GR . . . .
C45 C 0.3103(11) 0.9303(8) 0.2876(7) 0.053(3) Uani 1 1 d . . . . .
H45A H 0.332238 0.958270 0.254528 0.064 Uiso 1 1 calc R . . . .
H45B H 0.286148 0.877914 0.260405 0.064 Uiso 1 1 calc R . . . .
C46 C 0.2130(12) 0.9664(9) 0.3261(7) 0.060(4) Uani 1 1 d . . . . .
H46A H 0.160022 0.974451 0.293115 0.090 Uiso 1 1 calc GR . . . .
H46B H 0.237521 1.015121 0.359253 0.090 Uiso 1 1 calc GR . . . .
H46C H 0.178984 0.932940 0.350720 0.090 Uiso 1 1 calc GR . . . .
C47 C 0.3806(14) 0.8811(12) 0.4063(9) 0.076(5) Uani 1 1 d . . . . .
H47A H 0.442446 0.874752 0.435065 0.091 Uiso 1 1 calc R . . . .
H47B H 0.330713 0.914220 0.436937 0.091 Uiso 1 1 calc R . . . .
C48 C 0.3239(15) 0.8084(12) 0.3738(10) 0.081(5) Uani 1 1 d . . . . .
H48A H 0.261757 0.814738 0.346045 0.122 Uiso 1 1 calc GR . . . .
H48B H 0.298041 0.785614 0.409179 0.122 Uiso 1 1 calc GR . . . .
H48C H 0.373432 0.775355 0.343919 0.122 Uiso 1 1 calc GR . . . .
C49 C 0.7462(10) 0.8389(9) 0.1340(6) 0.052(3) Uani 1 1 d D . . . .
H49A H 0.685693 0.805683 0.105996 0.062 Uiso 1 1 calc R . . . .
H49B H 0.735317 0.891497 0.134756 0.062 Uiso 1 1 calc R . . . .
C50 C 0.8550(12) 0.8162(13) 0.0993(8) 0.088(6) Uani 1 1 d D . . . .
H50A H 0.852128 0.819136 0.051935 0.132 Uiso 1 1 calc GR . . . .
H50B H 0.866757 0.764304 0.098812 0.132 Uiso 1 1 calc GR . . . .
H50C H 0.914958 0.850641 0.125318 0.132 Uiso 1 1 calc GR . . . .
C51 C 0.8602(12) 0.8965(9) 0.2700(8) 0.069(4) Uani 1 1 d D . . . .
H51A H 0.869850 0.890208 0.316435 0.082 Uiso 1 1 calc R . . . .
H51B H 0.926073 0.879840 0.244162 0.082 Uiso 1 1 calc R . . . .
C52 C 0.8536(15) 0.9820(9) 0.2782(9) 0.082(5) Uani 1 1 d D . . . .
H52A H 0.857251 0.990501 0.232834 0.124 Uiso 1 1 calc GR . . . .
H52B H 0.914504 1.011095 0.307866 0.124 Uiso 1 1 calc GR . . . .
H52C H 0.784852 0.998240 0.299129 0.124 Uiso 1 1 calc GR . . . .
C53 C 0.7742(13) 0.7351(9) 0.2211(8) 0.074(5) Uani 1 1 d D . . . .
H53A H 0.846929 0.726483 0.201399 0.089 Uiso 1 1 calc R . . . .
H53B H 0.777805 0.730505 0.268457 0.089 Uiso 1 1 calc R . . . .
C54 C 0.6905(16) 0.6737(9) 0.1772(10) 0.094(6) Uani 1 1 d D . . . .
H54A H 0.693967 0.673145 0.128853 0.141 Uiso 1 1 calc GR . . . .
H54B H 0.617326 0.684705 0.193644 0.141 Uiso 1 1 calc GR . . . .
H54C H 0.706838 0.624210 0.181236 0.141 Uiso 1 1 calc GR . . . .
C55 C 1.0482(11) 0.5981(10) 0.7261(8) 0.0708(13) Uani 1 1 d D U . . .
H55A H 1.101620 0.566357 0.697546 0.085 Uiso 1 1 calc R . . . .
H55B H 1.071550 0.609487 0.775146 0.085 Uiso 1 1 calc R . . . .
C56 C 0.9344(11) 0.5553(10) 0.7138(8) 0.0708(13) Uani 1 1 d D U . . .
H56A H 0.905137 0.553931 0.668309 0.106 Uiso 1 1 calc GR . . . .
H56B H 0.885929 0.581362 0.749416 0.106 Uiso 1 1 calc GR . . . .
H56C H 0.939863 0.503602 0.715844 0.106 Uiso 1 1 calc GR . . . .
C57 C 1.1832(14) 0.7268(9) 0.7078(8) 0.0708(13) Uani 1 1 d D U . . .
H57A H 1.211429 0.735891 0.755645 0.085 Uiso 1 1 calc R . . . .
H57B H 1.225932 0.688094 0.677154 0.085 Uiso 1 1 calc R . . . .
C58 C 1.2004(14) 0.8016(8) 0.6876(8) 0.0708(13) Uani 1 1 d D U . . .
H58A H 1.145087 0.801914 0.652682 0.106 Uiso 1 1 calc GR . . . .
H58B H 1.272842 0.805057 0.668993 0.106 Uiso 1 1 calc GR . . . .
H58C H 1.193918 0.844844 0.728538 0.106 Uiso 1 1 calc GR . . . .
C59 C 1.0131(13) 0.6489(9) 0.6080(7) 0.0708(13) Uani 1 1 d D U . . .
H59A H 0.940065 0.621498 0.602243 0.085 Uiso 1 1 calc R . . . .
H59B H 1.007969 0.691332 0.588037 0.085 Uiso 1 1 calc R . . . .
C60 C 1.0916(12) 0.5943(9) 0.5634(8) 0.0708(13) Uani 1 1 d D U . . .
H60A H 1.076226 0.588297 0.514551 0.106 Uiso 1 1 calc GR . . . .
H60B H 1.081260 0.545000 0.571986 0.106 Uiso 1 1 calc GR . . . .
H60C H 1.166839 0.615185 0.575588 0.106 Uiso 1 1 calc GR . . . .
C61 C 0.7868(12) 0.8646(10) 0.9218(6) 0.070(5) Uani 1 1 d D . . . .
H61A H 0.770730 0.814459 0.929065 0.084 Uiso 1 1 calc R . . . .
H61B H 0.860815 0.883468 0.941563 0.084 Uiso 1 1 calc R . . . .
C62 C 0.7055(14) 0.9189(11) 0.9643(8) 0.088(6) Uani 1 1 d D . . . .
H62A H 0.639219 0.915664 0.936183 0.133 Uiso 1 1 calc GR . . . .
H62B H 0.738870 0.970865 0.977651 0.133 Uiso 1 1 calc GR . . . .
H62C H 0.687230 0.904345 1.005749 0.133 Uiso 1 1 calc GR . . . .
C63 C 0.6374(18) 0.8202(12) 0.7984(13) 0.109(3) Uani 1 1 d D U . . .
H63A H 0.588411 0.857112 0.825237 0.131 Uiso 1 1 calc R . . . .
H63B H 0.625630 0.813908 0.748647 0.131 Uiso 1 1 calc R . . . .
C64 C 0.6212(19) 0.7440(12) 0.8144(12) 0.109(3) Uani 1 1 d D U . . .
H64A H 0.550119 0.718928 0.795597 0.164 Uiso 1 1 calc GR . . . .
H64B H 0.624393 0.752804 0.864414 0.164 Uiso 1 1 calc GR . . . .
H64C H 0.678621 0.711796 0.793318 0.164 Uiso 1 1 calc GR . . . .
C65 C 0.7992(16) 0.9456(13) 0.8175(12) 0.109(3) Uani 1 1 d D U . . .
H65A H 0.796824 0.942524 0.768003 0.131 Uiso 1 1 calc R . . . .
H65B H 0.737388 0.973611 0.839706 0.131 Uiso 1 1 calc R . . . .
C66 C 0.9074(16) 0.9866(13) 0.8519(12) 0.109(3) Uani 1 1 d D U . . .
H66A H 0.931067 1.025596 0.830229 0.164 Uiso 1 1 calc GR . . . .
H66B H 0.962739 0.950021 0.846064 0.164 Uiso 1 1 calc GR . . . .
H66C H 0.897422 1.010132 0.901098 0.164 Uiso 1 1 calc GR . . . .
C67 C 0.276(3) 0.5320(14) 0.1744(12) 0.143(5) Uani 1 1 d D U . . .
F5 F 0.5852(9) 1.0748(6) 0.0754(5) 0.096(4) Uani 1 1 d . . . . .
F2 F 0.0804(8) 0.7933(7) 0.2637(6) 0.097(3) Uani 1 1 d . . . . .
F1 F 0.1288(9) 0.8263(6) 0.1680(6) 0.095(3) Uani 1 1 d . . . . .
N1 N -0.0681(9) 0.1837(7) 0.1017(6) 0.057(2) Uani 1 1 d . U . . .
O1 O 0.2033(11) 0.5273(8) 0.0670(7) 0.097(3) Uani 1 1 d D U . . .
B2 B 0.6526(13) 1.1058(11) 0.1344(8) 0.055(4) Uani 1 1 d . . . . .
O2 O 0.2480(14) 0.4677(10) 0.1716(8) 0.117(5) Uani 1 1 d . . . . .
O3 O 0.3672(19) 0.5673(9) 0.2178(9) 0.154(4) Uani 1 1 d . U . . .
O4 O 0.5657(15) 0.5780(10) 0.4624(8) 0.147(7) Uani 1 1 d . . . . .
B1 B 0.1232(16) 0.7647(12) 0.1967(11) 0.070(5) Uani 1 1 d . . . . .
N3 N 0.510(3) 0.5705(13) 0.4059(12) 0.163(5) Uani 1 1 d . U . . .

loop_
_atom_site_aniso_label
_atom_site_aniso_U_11
_atom_site_aniso_U_22
_atom_site_aniso_U_33
_atom_site_aniso_U_23
_atom_site_aniso_U_13
_atom_site_aniso_U_12
Pt1 0.0455(3) 0.0490(3) 0.0275(3) 0.0129(2) -0.0116(2) 0.0141(2)
Pt2 0.0440(3) 0.0686(4) 0.0323(3) 0.0213(3) -0.0126(2) 0.0161(3)
P2 0.0479(18) 0.067(2) 0.0313(15) 0.0165(15) -0.0102(13) 0.0233(16)
P1 0.0528(19) 0.063(2) 0.0297(15) 0.0159(15) -0.0093(13) 0.0199(16)
P3 0.0496(17) 0.098(3) 0.0420(16) 0.0315(18) -0.0030(14) 0.0317(18)
P4 0.091(2) 0.129(4) 0.0332(19) 0.028(2) 0.0025(18) 0.067(3)
F6 0.057(5) 0.060(5) 0.073(5) 0.021(4) -0.013(4) -0.012(4)
F3 0.049(4) 0.070(6) 0.076(6) 0.015(5) -0.004(4) 0.005(4)
F8 0.055(5) 0.073(6) 0.126(8) 0.048(6) -0.006(5) -0.001(5)
N2 0.048(6) 0.039(6) 0.044(6) 0.003(5) 0.003(5) 0.011(5)
F7 0.098(7) 0.067(6) 0.089(7) 0.030(5) 0.026(6) 0.011(5)
F4 0.085(7) 0.086(8) 0.126(10) 0.011(7) -0.043(6) 0.001(6)
C1 0.027(4) 0.043(5) 0.028(4) 0.015(4) -0.011(4) 0.000(4)
C2 0.042(5) 0.051(6) 0.039(5) 0.015(4) -0.010(4) 0.006(5)
C3 0.040(5) 0.047(6) 0.039(5) 0.017(4) -0.006(4) 0.012(4)
C4 0.038(5) 0.050(6) 0.041(5) 0.014(4) -0.014(4) 0.005(5)
C5 0.044(5) 0.054(6) 0.044(5) 0.012(5) -0.014(4) 0.000(5)
C6 0.049(7) 0.048(8) 0.047(7) 0.018(6) 0.001(6) 0.021(6)
C7 0.055(8) 0.039(8) 0.045(7) 0.004(6) -0.003(6) 0.009(6)
C8 0.045(7) 0.043(7) 0.038(6) 0.011(5) -0.007(5) 0.010(6)
C9 0.042(7) 0.063(9) 0.039(7) 0.012(6) -0.020(5) 0.012(6)
C10 0.063(8) 0.056(9) 0.036(7) 0.015(6) -0.024(6) -0.002(7)
C11 0.058(8) 0.070(10) 0.036(7) 0.029(7) -0.009(6) 0.011(7)
C12 0.036(6) 0.057(8) 0.055(8) 0.029(7) -0.019(5) 0.005(6)
C13 0.045(7) 0.034(7) 0.091(6) 0.019(7) -0.007(7) -0.011(6)
C14 0.044(7) 0.059(9) 0.056(8) 0.033(7) -0.019(6) 0.010(6)
C15 0.047(7) 0.052(8) 0.055(8) 0.021(7) -0.017(6) 0.008(6)
C16 0.044(7) 0.049(8) 0.038(6) 0.018(6) -0.020(5) 0.007(6)
C17 0.041(6) 0.049(8) 0.036(6) 0.019(6) -0.015(5) 0.003(6)
C18 0.031(6) 0.062(9) 0.066(9) 0.038(7) -0.012(6) 0.000(6)
C19 0.040(6) 0.035(6) 0.028(5) 0.013(5) -0.012(4) 0.008(5)
C20 0.037(6) 0.054(8) 0.041(7) 0.023(6) -0.010(5) 0.001(6)
C21 0.047(5) 0.050(6) 0.034(5) 0.009(4) -0.011(4) 0.017(5)
C22 0.053(5) 0.047(5) 0.032(5) 0.012(4) -0.021(4) 0.020(5)
C23 0.053(5) 0.047(6) 0.035(5) 0.012(4) -0.012(4) 0.020(5)
C24 0.051(5) 0.050(6) 0.033(5) 0.011(4) -0.006(4) 0.023(5)
C25 0.054(6) 0.046(6) 0.040(5) 0.011(4) -0.011(4) 0.009(5)
C26 0.046(5) 0.042(5) 0.038(5) 0.010(4) -0.016(4) 0.006(5)
C27 0.042(6) 0.048(7) 0.031(6) 0.010(5) -0.005(5) 0.017(6)
C28 0.049(7) 0.051(8) 0.039(7) 0.018(6) -0.002(5) 0.019(6)
C29 0.057(8) 0.053(8) 0.036(7) 0.014(6) -0.015(6) 0.008(6)
C30 0.033(6) 0.047(8) 0.046(7) 0.014(6) -0.008(5) 0.004(5)
C31 0.050(8) 0.062(9) 0.051(8) 0.032(7) -0.014(6) -0.001(7)
C32 0.049(7) 0.071(10) 0.034(6) 0.023(6) -0.017(5) 0.012(7)
C33 0.245(14) 0.066(9) 0.108(9) 0.029(7) -0.087(8) 0.023(9)
C34 0.266(9) 0.099(8) 0.118(7) 0.047(6) -0.106(7) -0.017(8)
C35 0.267(11) 0.099(9) 0.119(9) 0.051(7) -0.101(9) -0.033(9)
C36 0.268(12) 0.106(8) 0.116(8) 0.061(6) -0.108(9) -0.035(9)
C37 0.278(11) 0.103(8) 0.128(9) 0.040(8) -0.111(10) -0.016(10)
C38 0.267(10) 0.104(9) 0.125(9) 0.047(8) -0.113(8) -0.007(9)
C39 0.247(19) 0.131(10) 0.099(11) 0.055(7) -0.091(13) -0.053(13)
C40 0.270(19) 0.127(11) 0.137(15) 0.072(10) -0.112(14) -0.052(13)
C41 0.294(14) 0.18(3) 0.10(2) 0.00(2) -0.03(3) -0.04(3)
C42 0.29(2) 0.096(11) 0.156(16) 0.041(12) -0.124(16) -0.008(15)
C43 0.052(9) 0.095(13) 0.072(11) 0.002(8) -0.025(7) 0.026(8)
C44 0.094(14) 0.058(11) 0.101(14) -0.010(8) -0.006(11) 0.019(10)
C45 0.061(8) 0.053(9) 0.050(8) 0.022(6) -0.019(6) 0.009(7)
C46 0.061(8) 0.081(11) 0.037(7) 0.011(7) -0.008(6) 0.031(8)
C47 0.066(10) 0.104(15) 0.078(11) 0.055(11) -0.004(8) 0.024(10)
C48 0.073(11) 0.102(15) 0.081(12) 0.044(11) -0.003(9) 0.018(11)
C49 0.047(7) 0.079(10) 0.036(7) 0.023(7) -0.002(5) 0.016(7)
C50 0.083(11) 0.150(19) 0.037(8) 0.027(10) 0.005(8) 0.057(12)
C51 0.061(9) 0.091(13) 0.052(9) 0.011(8) -0.005(7) 0.034(9)
C52 0.084(12) 0.094(15) 0.059(10) 0.010(9) 0.003(9) -0.006(11)
C53 0.089(12) 0.073(12) 0.062(10) 0.012(8) -0.012(8) 0.054(10)
C54 0.127(17) 0.058(12) 0.106(15) 0.032(11) 0.005(13) 0.033(11)
C55 0.079(3) 0.074(3) 0.055(2) 0.017(3) -0.018(3) -0.010(3)
C56 0.079(3) 0.074(3) 0.055(2) 0.017(3) -0.018(3) -0.010(3)
C57 0.079(3) 0.074(3) 0.055(2) 0.017(3) -0.018(3) -0.010(3)
C58 0.079(3) 0.074(3) 0.055(2) 0.017(3) -0.018(3) -0.010(3)
C59 0.079(3) 0.074(3) 0.055(2) 0.017(3) -0.018(3) -0.010(3)
C60 0.079(3) 0.074(3) 0.055(2) 0.017(3) -0.018(3) -0.010(3)
C61 0.067(9) 0.122(15) 0.035(7) 0.035(8) -0.009(6) 0.041(9)
C62 0.085(12) 0.144(18) 0.041(8) 0.025(10) 0.013(8) 0.045(12)
C63 0.105(3) 0.112(3) 0.109(3) 0.0295(19) 0.0031(19) 0.0094(19)
C64 0.105(3) 0.112(3) 0.109(3) 0.0295(19) 0.0031(19) 0.0094(19)
C65 0.105(3) 0.112(3) 0.109(3) 0.0295(19) 0.0031(19) 0.0094(19)
C66 0.105(3) 0.112(3) 0.109(3) 0.0295(19) 0.0031(19) 0.0094(19)
C67 0.247(12) 0.075(8) 0.107(8) 0.032(7) -0.089(7) 0.011(9)
F5 0.140(9) 0.074(7) 0.072(6) 0.035(5) -0.072(6) -0.043(6)
F2 0.070(6) 0.135(10) 0.081(7) 0.020(7) 0.008(5) 0.025(6)
F1 0.114(8) 0.073(7) 0.096(7) 0.025(6) -0.050(6) -0.002(6)
N1 0.050(5) 0.064(6) 0.054(5) 0.014(5) -0.019(4) 0.004(5)
O1 0.102(4) 0.098(4) 0.094(4) 0.032(2) -0.0012(19) 0.007(2)
B2 0.050(9) 0.073(12) 0.046(9) 0.029(8) -0.022(7) -0.005(8)
O2 0.147(13) 0.109(12) 0.097(10) 0.045(9) -0.070(9) -0.034(10)
O3 0.263(10) 0.087(7) 0.114(7) 0.038(6) -0.102(7) 0.000(7)
O4 0.186(16) 0.139(14) 0.109(11) 0.052(10) -0.100(11) -0.069(12)
B1 0.063(11) 0.068(13) 0.076(13) 0.015(10) -0.019(9) 0.020(10)
N3 0.275(12) 0.102(9) 0.118(9) 0.055(7) -0.112(10) -0.027(9)

loop_
_atom_type_symbol
_atom_type_description
_atom_type_scat_dispersion_real
_atom_type_scat_dispersion_imag
_atom_type_scat_source
C C 0.0181 0.0091 'International Tables Vol C Tables 4.2.6.8 and 6.1.1.4'
H H 0.0000 0.0000 'International Tables Vol C Tables 4.2.6.8 and 6.1.1.4'
B B 0.0090 0.0039 'International Tables Vol C Tables 4.2.6.8 and 6.1.1.4'
F F 0.0727 0.0534 'International Tables Vol C Tables 4.2.6.8 and 6.1.1.4'
N N 0.0311 0.0180 'International Tables Vol C Tables 4.2.6.8 and 6.1.1.4'
O O 0.0492 0.0322 'International Tables Vol C Tables 4.2.6.8 and 6.1.1.4'
P P 0.2955 0.4335 'International Tables Vol C Tables 4.2.6.8 and 6.1.1.4'
Pt Pt -4.5932 6.9264 'International Tables Vol C Tables 4.2.6.8 and 6.1.1.4'

loop_
_geom_angle_atom_site_label_1
_geom_angle_atom_site_label_2
_geom_angle_atom_site_label_3
_geom_angle
_geom_angle_site_symmetry_1
_geom_angle_site_symmetry_3
_geom_angle_publ_flag
P2 Pt1 P1 169.89(13) . . ?
N2 Pt1 P2 92.8(3) . . ?
N2 Pt1 P1 92.4(3) . . ?
C21 Pt1 P2 89.6(4) . . ?
C21 Pt1 P1 86.6(4) . . ?
C21 Pt1 N2 171.1(5) . . ?
P3 Pt2 P4 176.38(13) . . ?
C1 Pt2 P3 92.0(3) 2_666 . ?
C1 Pt2 P4 91.4(3) 2_666 . ?
C30 Pt2 P3 88.3(4) . . ?
C30 Pt2 P4 88.3(4) . . ?
C30 Pt2 C1 176.9(4) . 2_666 ?
C43 P2 Pt1 113.2(6) . . ?
C43 P2 C45 106.9(7) . . ?
C43 P2 C47 101.4(9) . . ?
C45 P2 Pt1 114.4(5) . . ?
C45 P2 C47 104.9(7) . . ?
C47 P2 Pt1 114.8(6) . . ?
C49 P1 Pt1 112.3(4) . . ?
C51 P1 Pt1 111.8(5) . . ?
C51 P1 C49 103.2(7) . . ?
C53 P1 Pt1 116.0(6) . . ?
C53 P1 C49 106.6(7) . . ?
C53 P1 C51 106.0(7) . . ?
C55 P3 Pt2 112.8(5) . . ?
C57 P3 Pt2 116.8(6) . . ?
C57 P3 C55 103.3(6) . . ?
C57 P3 C59 104.2(7) . . ?
C59 P3 Pt2 118.8(5) . . ?
C59 P3 C55 98.4(7) . . ?
C61 P4 Pt2 116.1(4) . . ?
C61 P4 C63 102.4(9) . . ?
C63 P4 Pt2 116.6(7) . . ?
C65 P4 Pt2 114.8(8) . . ?
C65 P4 C61 105.6(10) . . ?
C65 P4 C63 99.3(9) . . ?
C19 N2 Pt1 126.3(8) . . ?
C20 N2 Pt1 117.9(8) . . ?
C20 N2 C19 115.7(11) . . ?
C2 C1 Pt2 120.9(8) . 2_666 ?
N1 C1 Pt2 118.7(8) . 2_666 ?
N1 C1 C2 120.3(11) . . ?
C1 C2 H2 119.4 . . ?
C1 C2 C3 121.2(12) . . ?
C3 C2 H2 119.4 . . ?
C2 C3 C6 119.2(12) . . ?
C4 C3 C2 120.2(12) . . ?
C4 C3 C6 120.6(11) . . ?
C3 C4 H4 121.5 . . ?
C3 C4 C5 117.0(11) . . ?
C5 C4 H4 121.5 . . ?
C4 C5 H5 120.0 . . ?
N1 C5 C4 120.0(12) . . ?
N1 C5 H5 120.0 . . ?
C7 C6 C3 178.2(13) . . ?
C6 C7 C8 177.1(14) . . ?
C9 C8 C7 120.5(12) . . ?
C13 C8 C7 120.4(12) . . ?
C13 C8 C9 119.1(13) . . ?
C8 C9 H9 120.5 . . ?
C10 C9 C8 119.0(12) . . ?
C10 C9 H9 120.5 . . ?
C9 C10 H10 119.2 . . ?
C9 C10 C11 121.6(12) . . ?
C11 C10 H10 119.2 . . ?
C10 C11 H11 119.7 . . ?
C10 C11 C12 120.5(12) . . ?
C12 C11 H11 119.7 . . ?
C11 C12 C14 118.0(12) . . ?
C13 C12 C11 117.3(13) . . ?
C13 C12 C14 124.5(12) . . ?
C12 C13 C8 122.3(14) . . ?
O1 C13 C8 110.3(12) . . ?
O1 C13 C12 126.9(13) . . ?
C15 C14 C12 174.9(13) . . ?
C14 C15 C16 178.3(14) . . ?
C15 C16 C17 120.8(11) . . ?
C20 C16 C15 121.9(12) . . ?
C20 C16 C17 117.3(12) . . ?
C16 C17 H17 120.5 . . ?
C18 C17 C16 119.0(11) . . ?
C18 C17 H17 120.5 . . ?
C17 C18 H18 119.8 . . ?
C17 C18 C19 120.4(11) . . ?
C19 C18 H18 119.8 . . ?
N2 C19 C18 122.2(11) . . ?
N2 C19 H19 118.9 . . ?
C18 C19 H19 118.9 . . ?
N2 C20 C16 125.3(12) . . ?
N2 C20 H20 117.3 . . ?
C16 C20 H20 117.3 . . ?
C22 C21 Pt1 123.8(9) . . ?
C26 C21 Pt1 120.4(9) . . ?
C26 C21 C22 115.7(11) . . ?
C21 C22 H22 119.2 . . ?
C23 C22 C21 121.7(12) . . ?
C23 C22 H22 119.2 . . ?
C22 C23 H23 119.4 . . ?
C24 C23 C22 121.3(12) . . ?
C24 C23 H23 119.4 . . ?
C23 C24 C27 122.7(12) . . ?
C25 C24 C23 115.4(11) . . ?
C25 C24 C27 121.9(12) . . ?
C24 C25 H25 118.4 . . ?
C26 C25 C24 123.3(13) . . ?
C26 C25 H25 118.4 . . ?
C21 C26 H26 118.7 . . ?
C25 C26 C21 122.6(12) . . ?
C25 C26 H26 118.7 . . ?
C28 C27 C24 121.2(12) . . ?
C28 C27 C32 116.6(11) . . ?
C32 C27 C24 122.1(12) . . ?
C27 C28 H28 118.4 . . ?
C29 C28 C27 123.2(13) . . ?
C29 C28 H28 118.4 . . ?
C28 C29 H29 120.2 . . ?
C28 C29 C30 119.5(12) . . ?
C30 C29 H29 120.2 . . ?
C29 C30 Pt2 118.1(9) . . ?
C31 C30 Pt2 122.9(9) . . ?
C31 C30 C29 118.9(12) . . ?
C30 C31 H31 119.0 . . ?
C30 C31 C32 121.9(13) . . ?
C32 C31 H31 119.0 . . ?
C27 C32 H32 120.2 . . ?
C31 C32 C27 119.6(12) . . ?
C31 C32 H32 120.2 . . ?
H33A C33 H33B 108.7 . . ?
C67 C33 H33A 110.5 . . ?
C67 C33 H33B 110.5 . . ?
O1 C33 H33A 110.5 . . ?
O1 C33 H33B 110.5 . . ?
O1 C33 C67 106.0(18) . . ?
C35 C34 H34 110.0 . . ?
C35 C34 C38 113(2) . . ?
C38 C34 H34 110.0 . . ?
O3 C34 H34 110.0 . . ?
O3 C34 C35 111(2) . . ?
O3 C34 C38 103(2) . . ?
C34 C35 H35A 108.8 . . ?
C34 C35 H35B 108.8 . . ?
H35A C35 H35B 107.7 . . ?
C36 C35 C34 114(2) . . ?
C36 C35 H35A 108.8 . . ?
C36 C35 H35B 108.8 . . ?
C35 C36 C39 109(2) . . ?
C35 C36 C40 114(2) . . ?
C35 C36 N3 106(2) . . ?
C39 C36 C40 107(2) . . ?
N3 C36 C39 108(2) . . ?
N3 C36 C40 113(2) . . ?
C38 C37 C41 99(3) . . ?
C38 C37 C42 115(2) . . ?
C38 C37 N3 121(3) . . ?
C41 C37 C42 111(3) . . ?
N3 C37 C41 111(2) . . ?
N3 C37 C42 101(3) . . ?
C34 C38 H38A 110.9 . . ?
C34 C38 H38B 110.9 . . ?
C37 C38 C34 104(3) . . ?
C37 C38 H38A 110.9 . . ?
C37 C38 H38B 110.9 . . ?
H38A C38 H38B 109.0 . . ?
C36 C39 H39A 109.5 . . ?
C36 C39 H39B 109.5 . . ?
C36 C39 H39C 109.5 . . ?
H39A C39 H39B 109.5 . . ?
H39A C39 H39C 109.5 . . ?
H39B C39 H39C 109.5 . . ?
C36 C40 H40A 109.5 . . ?
C36 C40 H40B 109.5 . . ?
C36 C40 H40C 109.5 . . ?
H40A C40 H40B 109.5 . . ?
H40A C40 H40C 109.5 . . ?
H40B C40 H40C 109.5 . . ?
C37 C41 H41A 109.5 . . ?
C37 C41 H41B 109.5 . . ?
C37 C41 H41C 109.5 . . ?
H41A C41 H41B 109.5 . . ?
H41A C41 H41C 109.5 . . ?
H41B C41 H41C 109.5 . . ?
C37 C42 H42A 109.5 . . ?
C37 C42 H42B 109.5 . . ?
C37 C42 H42C 109.5 . . ?
H42A C42 H42B 109.5 . . ?
H42A C42 H42C 109.5 . . ?
H42B C42 H42C 109.5 . . ?
P2 C43 H43A 108.9 . . ?
P2 C43 H43B 108.9 . . ?
H43A C43 H43B 107.7 . . ?
C44 C43 P2 113.3(12) . . ?
C44 C43 H43A 108.9 . . ?
C44 C43 H43B 108.9 . . ?
C43 C44 H44A 109.5 . . ?
C43 C44 H44B 109.5 . . ?
C43 C44 H44C 109.5 . . ?
H44A C44 H44B 109.5 . . ?
H44A C44 H44C 109.5 . . ?
H44B C44 H44C 109.5 . . ?
P2 C45 H45A 108.1 . . ?
P2 C45 H45B 108.1 . . ?
H45A C45 H45B 107.3 . . ?
C46 C45 P2 116.8(9) . . ?
C46 C45 H45A 108.1 . . ?
C46 C45 H45B 108.1 . . ?
C45 C46 H46A 109.5 . . ?
C45 C46 H46B 109.5 . . ?
C45 C46 H46C 109.5 . . ?
H46A C46 H46B 109.5 . . ?
H46A C46 H46C 109.5 . . ?
H46B C46 H46C 109.5 . . ?
P2 C47 H47A 109.4 . . ?
P2 C47 H47B 109.4 . . ?
H47A C47 H47B 108.0 . . ?
C48 C47 P2 111.2(13) . . ?
C48 C47 H47A 109.4 . . ?
C48 C47 H47B 109.4 . . ?
C47 C48 H48A 109.5 . . ?
C47 C48 H48B 109.5 . . ?
C47 C48 H48C 109.5 . . ?
H48A C48 H48B 109.5 . . ?
H48A C48 H48C 109.5 . . ?
H48B C48 H48C 109.5 . . ?
P1 C49 H49A 108.9 . . ?
P1 C49 H49B 108.9 . . ?
H49A C49 H49B 107.8 . . ?
C50 C49 P1 113.2(9) . . ?
C50 C49 H49A 108.9 . . ?
C50 C49 H49B 108.9 . . ?
C49 C50 H50A 109.5 . . ?
C49 C50 H50B 109.5 . . ?
C49 C50 H50C 109.5 . . ?
H50A C50 H50B 109.5 . . ?
H50A C50 H50C 109.5 . . ?
H50B C50 H50C 109.5 . . ?
P1 C51 H51A 108.2 . . ?
P1 C51 H51B 108.2 . . ?
H51A C51 H51B 107.4 . . ?
C52 C51 P1 116.2(11) . . ?
C52 C51 H51A 108.2 . . ?
C52 C51 H51B 108.2 . . ?
C51 C52 H52A 109.5 . . ?
C51 C52 H52B 109.5 . . ?
C51 C52 H52C 109.5 . . ?
H52A C52 H52B 109.5 . . ?
H52A C52 H52C 109.5 . . ?
H52B C52 H52C 109.5 . . ?
P1 C53 H53A 109.0 . . ?
P1 C53 H53B 109.0 . . ?
H53A C53 H53B 107.8 . . ?
C54 C53 P1 112.8(10) . . ?
C54 C53 H53A 109.0 . . ?
C54 C53 H53B 109.0 . . ?
C53 C54 H54A 109.5 . . ?
C53 C54 H54B 109.5 . . ?
C53 C54 H54C 109.5 . . ?
H54A C54 H54B 109.5 . . ?
H54A C54 H54C 109.5 . . ?
H54B C54 H54C 109.5 . . ?
P3 C55 H55A 109.9 . . ?
P3 C55 H55B 109.9 . . ?
H55A C55 H55B 108.3 . . ?
C56 C55 P3 108.9(12) . . ?
C56 C55 H55A 109.9 . . ?
C56 C55 H55B 109.9 . . ?
C55 C56 H56A 109.5 . . ?
C55 C56 H56B 109.5 . . ?
C55 C56 H56C 109.5 . . ?
H56A C56 H56B 109.5 . . ?
H56A C56 H56C 109.5 . . ?
H56B C56 H56C 109.5 . . ?
P3 C57 H57A 109.0 . . ?
P3 C57 H57B 109.0 . . ?
H57A C57 H57B 107.8 . . ?
C58 C57 P3 113.1(11) . . ?
C58 C57 H57A 109.0 . . ?
C58 C57 H57B 109.0 . . ?
C57 C58 H58A 109.5 . . ?
C57 C58 H58B 109.5 . . ?
C57 C58 H58C 109.5 . . ?
H58A C58 H58B 109.5 . . ?
H58A C58 H58C 109.5 . . ?
H58B C58 H58C 109.5 . . ?
P3 C59 H59A 107.4 . . ?
P3 C59 H59B 107.4 . . ?
H59A C59 H59B 106.9 . . ?
C60 C59 P3 119.9(11) . . ?
C60 C59 H59A 107.4 . . ?
C60 C59 H59B 107.4 . . ?
C59 C60 H60A 109.5 . . ?
C59 C60 H60B 109.5 . . ?
C59 C60 H60C 109.5 . . ?
H60A C60 H60B 109.5 . . ?
H60A C60 H60C 109.5 . . ?
H60B C60 H60C 109.5 . . ?
P4 C61 H61A 107.8 . . ?
P4 C61 H61B 107.8 . . ?
H61A C61 H61B 107.1 . . ?
C62 C61 P4 118.2(9) . . ?
C62 C61 H61A 107.8 . . ?
C62 C61 H61B 107.8 . . ?
C61 C62 H62A 109.5 . . ?
C61 C62 H62B 109.5 . . ?
C61 C62 H62C 109.5 . . ?
H62A C62 H62B 109.5 . . ?
H62A C62 H62C 109.5 . . ?
H62B C62 H62C 109.5 . . ?
P4 C63 H63A 111.5 . . ?
P4 C63 H63B 111.5 . . ?
H63A C63 H63B 109.3 . . ?
C64 C63 P4 101.4(15) . . ?
C64 C63 H63A 111.5 . . ?
C64 C63 H63B 111.5 . . ?
C63 C64 H64A 109.5 . . ?
C63 C64 H64B 109.5 . . ?
C63 C64 H64C 109.5 . . ?
H64A C64 H64B 109.5 . . ?
H64A C64 H64C 109.5 . . ?
H64B C64 H64C 109.5 . . ?
P4 C65 H65A 110.1 . . ?
P4 C65 H65B 110.1 . . ?
H65A C65 H65B 108.5 . . ?
C66 C65 P4 107.8(16) . . ?
C66 C65 H65A 110.1 . . ?
C66 C65 H65B 110.1 . . ?
C65 C66 H66A 109.5 . . ?
C65 C66 H66B 109.5 . . ?
C65 C66 H66C 109.5 . . ?
H66A C66 H66B 109.5 . . ?
H66A C66 H66C 109.5 . . ?
H66B C66 H66C 109.5 . . ?
O2 C67 C33 129(2) . . ?
O2 C67 O3 117.3(19) . . ?
O3 C67 C33 104(2) . . ?
C1 N1 C5 121.1(12) . . ?
C33 O1 C13 127.2(15) . . ?
F8 B2 F6 112.2(12) . . ?
F8 B2 F7 109.7(12) . . ?
F8 B2 F5 113.2(16) . . ?
F7 B2 F6 107.5(14) . . ?
F5 B2 F6 106.9(11) . . ?
F5 B2 F7 107.1(13) . . ?
C67 O3 C34 120(2) . . ?
F3 B1 F2 108.1(15) . . ?
F3 B1 F1 109.2(16) . . ?
F4 B1 F3 112.0(16) . . ?
F4 B1 F2 114.0(17) . . ?
F4 B1 F1 107.6(15) . . ?
F1 B1 F2 105.7(15) . . ?
C37 N3 C36 122(2) . . ?
O4 N3 C36 116(3) . . ?
O4 N3 C37 119(3) . . ?

loop_
_geom_bond_atom_site_label_1
_geom_bond_atom_site_label_2
_geom_bond_distance
_geom_bond_site_symmetry_2
_geom_bond_publ_flag
Pt1 P2 2.295(3) . ?
Pt1 P1 2.301(3) . ?
Pt1 N2 2.097(11) . ?
Pt1 C21 2.020(12) . ?
Pt2 P3 2.300(4) . ?
Pt2 P4 2.308(4) . ?
Pt2 C1 2.141(10) 2_666 ?
Pt2 C30 2.054(12) . ?
P2 C43 1.784(18) . ?
P2 C45 1.818(13) . ?
P2 C47 1.835(15) . ?
P1 C49 1.854(12) . ?
P1 C51 1.834(16) . ?
P1 C53 1.816(15) . ?
P3 C55 1.884(17) . ?
P3 C57 1.772(16) . ?
P3 C59 1.817(15) . ?
P4 C61 1.814(12) . ?
P4 C63 1.92(2) . ?
P4 C65 1.79(2) . ?
F6 B2 1.423(19) . ?
F3 B1 1.392(19) . ?
F8 B2 1.321(19) . ?
N2 C19 1.377(14) . ?
N2 C20 1.339(16) . ?
F7 B2 1.401(18) . ?
F4 B1 1.34(2) . ?
C1 C2 1.351(15) . ?
C1 N1 1.323(15) . ?
C2 H2 0.9300 . ?
C2 C3 1.379(16) . ?
C3 C4 1.372(17) . ?
C3 C6 1.427(17) . ?
C4 H4 0.9300 . ?
C4 C5 1.424(17) . ?
C5 H5 0.9300 . ?
C5 N1 1.369(16) . ?
C6 C7 1.201(17) . ?
C7 C8 1.444(17) . ?
C8 C9 1.402(16) . ?
C8 C13 1.383(18) . ?
C9 H9 0.9300 . ?
C9 C10 1.353(18) . ?
C10 H10 0.9300 . ?
C10 C11 1.371(19) . ?
C11 H11 0.9300 . ?
C11 C12 1.406(16) . ?
C12 C13 1.369(17) . ?
C12 C14 1.444(19) . ?
C13 O1 1.358(19) . ?
C14 C15 1.204(18) . ?
C15 C16 1.409(18) . ?
C16 C17 1.420(16) . ?
C16 C20 1.375(16) . ?
C17 H17 0.9300 . ?
C17 C18 1.340(18) . ?
C18 H18 0.9300 . ?
C18 C19 1.396(16) . ?
C19 H19 0.9300 . ?
C20 H20 0.9300 . ?
C21 C22 1.412(17) . ?
C21 C26 1.379(17) . ?
C22 H22 0.9300 . ?
C22 C23 1.402(15) . ?
C23 H23 0.9300 . ?
C23 C24 1.400(17) . ?
C24 C25 1.396(18) . ?
C24 C27 1.459(17) . ?
C25 H25 0.9300 . ?
C25 C26 1.362(16) . ?
C26 H26 0.9300 . ?
C27 C28 1.410(18) . ?
C27 C32 1.411(18) . ?
C28 H28 0.9300 . ?
C28 C29 1.361(16) . ?
C29 H29 0.9300 . ?
C29 C30 1.398(17) . ?
C30 C31 1.377(18) . ?
C31 H31 0.9300 . ?
C31 C32 1.398(16) . ?
C32 H32 0.9300 . ?
C33 H33A 0.9700 . ?
C33 H33B 0.9700 . ?
C33 C67 1.494(17) . ?
C33 O1 1.354(16) . ?
C34 H34 0.9800 . ?
C34 C35 1.56(4) . ?
C34 C38 1.59(4) . ?
C34 O3 1.48(3) . ?
C35 H35A 0.9700 . ?
C35 H35B 0.9700 . ?
C35 C36 1.46(3) . ?
C36 C39 1.518(10) . ?
C36 C40 1.521(10) . ?
C36 N3 1.51(4) . ?
C37 C38 1.37(3) . ?
C37 C41 1.518(10) . ?
C37 C42 1.73(4) . ?
C37 N3 1.42(4) . ?
C38 H38A 0.9700 . ?
C38 H38B 0.9700 . ?
C39 H39A 0.9600 . ?
C39 H39B 0.9600 . ?
C39 H39C 0.9600 . ?
C40 H40A 0.9600 . ?
C40 H40B 0.9600 . ?
C40 H40C 0.9600 . ?
C41 H41A 0.9600 . ?
C41 H41B 0.9600 . ?
C41 H41C 0.9600 . ?
C42 H42A 0.9600 . ?
C42 H42B 0.9600 . ?
C42 H42C 0.9600 . ?
C43 H43A 0.9700 . ?
C43 H43B 0.9700 . ?
C43 C44 1.52(2) . ?
C44 H44A 0.9600 . ?
C44 H44B 0.9600 . ?
C44 H44C 0.9600 . ?
C45 H45A 0.9700 . ?
C45 H45B 0.9700 . ?
C45 C46 1.495(18) . ?
C46 H46A 0.9600 . ?
C46 H46B 0.9600 . ?
C46 H46C 0.9600 . ?
C47 H47A 0.9700 . ?
C47 H47B 0.9700 . ?
C47 C48 1.41(2) . ?
C48 H48A 0.9600 . ?
C48 H48B 0.9600 . ?
C48 H48C 0.9600 . ?
C49 H49A 0.9700 . ?
C49 H49B 0.9700 . ?
C49 C50 1.519(9) . ?
C50 H50A 0.9600 . ?
C50 H50B 0.9600 . ?
C50 H50C 0.9600 . ?
C51 H51A 0.9700 . ?
C51 H51B 0.9700 . ?
C51 C52 1.522(9) . ?
C52 H52A 0.9600 . ?
C52 H52B 0.9600 . ?
C52 H52C 0.9600 . ?
C53 H53A 0.9700 . ?
C53 H53B 0.9700 . ?
C53 C54 1.510(10) . ?
C54 H54A 0.9600 . ?
C54 H54B 0.9600 . ?
C54 H54C 0.9600 . ?
C55 H55A 0.9700 . ?
C55 H55B 0.9700 . ?
C55 C56 1.511(9) . ?
C56 H56A 0.9600 . ?
C56 H56B 0.9600 . ?
C56 H56C 0.9600 . ?
C57 H57A 0.9700 . ?
C57 H57B 0.9700 . ?
C57 C58 1.527(9) . ?
C58 H58A 0.9600 . ?
C58 H58B 0.9600 . ?
C58 H58C 0.9600 . ?
C59 H59A 0.9700 . ?
C59 H59B 0.9700 . ?
C59 C60 1.520(9) . ?
C60 H60A 0.9600 . ?
C60 H60B 0.9600 . ?
C60 H60C 0.9600 . ?
C61 H61A 0.9700 . ?
C61 H61B 0.9700 . ?
C61 C62 1.523(9) . ?
C62 H62A 0.9600 . ?
C62 H62B 0.9600 . ?
C62 H62C 0.9600 . ?
C63 H63A 0.9700 . ?
C63 H63B 0.9700 . ?
C63 C64 1.508(10) . ?
C64 H64A 0.9600 . ?
C64 H64B 0.9600 . ?
C64 H64C 0.9600 . ?
C65 H65A 0.9700 . ?
C65 H65B 0.9700 . ?
C65 C66 1.508(10) . ?
C66 H66A 0.9600 . ?
C66 H66B 0.9600 . ?
C66 H66C 0.9600 . ?
C67 O2 1.18(2) . ?
C67 O3 1.39(3) . ?
F5 B2 1.373(17) . ?
F2 B1 1.40(2) . ?
F1 B1 1.40(2) . ?
O4 N3 1.27(2) . ?

loop_
_smtbx_masks_void_nr
_smtbx_masks_void_average_x
_smtbx_masks_void_average_y
_smtbx_masks_void_average_z
_smtbx_masks_void_volume
_smtbx_masks_void_count_electrons
_smtbx_masks_void_content
1 0.000 0.000 0.000 29.2 0.0 ?
2 0.000 0.000 0.500 462.9 63.0 ?
3 0.500 0.500 0.000 315.4 28.6 ?
